data_2223333
loop_
_publ_author_name
'Zhang, Qiao-Ling'
'Yin, Li-Zi'
'Deng, Xu-Ming'
'Liu, Song-Cai'
'Song, De-Guang'

_publ_section_title
;
 (<i>E</i>)-<i>N</i>'-(3,4-Dimethoxybenzylidene)-2,4-dihydroxybenzohydrazide
 methanol solvate
;
_journal_coeditor_code CI2900
_journal_issue 10
_journal_name_full 'Acta Crystallographica Section E'
_journal_page_first o2392
_journal_page_last o2393
_journal_paper_doi 10.1107/S1600536809035752
_journal_volume 65
_journal_year 2009
_chemical_formula_iupac 'C16 H16 N2 O5, C H4 O'
_chemical_formula_moiety 'C16 H16 N2 O5, C H4 O'
_chemical_formula_sum 'C17 H20 N2 O6'
_chemical_formula_weight 348.35
_chemical_name_systematic
;
(<i>E</i>)-<i>N</i>'-(3,4-Dimethoxybenzylidene)-2,4-dihydroxybenzohydrazide
methanol solvate
;
_space_group_IT_number 14
_symmetry_cell_setting monoclinic
_symmetry_space_group_name_Hall '-P 2yn'
_symmetry_space_group_name_H-M 'P 1 21/n 1'
_atom_sites_solution_hydrogens geom
_atom_sites_solution_primary direct
_atom_sites_solution_secondary difmap
_audit_creation_method SHELXL-97
_cell_angle_alpha 90.00
_cell_angle_beta 102.93(2)
_cell_angle_gamma 90.00
_cell_formula_units_Z 4
_cell_length_a 8.4970(10)
_cell_length_b 17.431(2)
_cell_length_c 11.933(2)
_cell_measurement_reflns_used 1327
_cell_measurement_temperature 298(2)
_cell_measurement_theta_max 24.5
_cell_measurement_theta_min 2.3
_cell_volume 1722.6(4)
_computing_cell_refinement 'SAINT (Bruker, 2007)'
_computing_data_collection 'SMART (Bruker, 2007)'
_computing_data_reduction 'SAINT (Bruker, 2007)'
_computing_molecular_graphics 'SHELXTL (Sheldrick, 2008)'
_computing_publication_material 'SHELXTL (Sheldrick, 2008)'
_computing_structure_refinement 'SHELXTL (Sheldrick, 2008)'
_computing_structure_solution 'SHELXTL (Sheldrick, 2008)'
_diffrn_ambient_temperature 298(2)
_diffrn_measured_fraction_theta_full 0.991
_diffrn_measured_fraction_theta_max 0.991
_diffrn_measurement_device_type 'Bruker SMART CCD area-detector'
_diffrn_measurement_method \w
_diffrn_radiation_monochromator graphite
_diffrn_radiation_source 'fine-focus sealed tube'
_diffrn_radiation_type MoK\a
_diffrn_radiation_wavelength 0.71073
_diffrn_reflns_av_R_equivalents 0.0428
_diffrn_reflns_av_sigmaI/netI 0.0544
_diffrn_reflns_limit_h_max 10
_diffrn_reflns_limit_h_min -10
_diffrn_reflns_limit_k_max 22
_diffrn_reflns_limit_k_min -20
_diffrn_reflns_limit_l_max 7
_diffrn_reflns_limit_l_min -15
_diffrn_reflns_number 10465
_diffrn_reflns_theta_full 26.99
_diffrn_reflns_theta_max 26.99
_diffrn_reflns_theta_min 2.11
_diffrn_standards_number 0
_exptl_absorpt_coefficient_mu 0.103
_exptl_absorpt_correction_T_max 0.9768
_exptl_absorpt_correction_T_min 0.9748
_exptl_absorpt_correction_type multi-scan
_exptl_absorpt_process_details '(SADABS; Bruker, 2001)'
_exptl_crystal_colour colourless
_exptl_crystal_density_diffrn 1.343
_exptl_crystal_density_method 'not measured'
_exptl_crystal_description Block
_exptl_crystal_F_000 736
_exptl_crystal_size_max 0.25
_exptl_crystal_size_mid 0.23
_exptl_crystal_size_min 0.23
_refine_diff_density_max 0.154
_refine_diff_density_min -0.193
_refine_ls_extinction_method none
_refine_ls_goodness_of_fit_ref 1.025
_refine_ls_hydrogen_treatment mixed
_refine_ls_matrix_type full
_refine_ls_number_parameters 235
_refine_ls_number_reflns 3732
_refine_ls_number_restraints 1
_refine_ls_restrained_S_all 1.025
_refine_ls_R_factor_all 0.1066
_refine_ls_R_factor_gt 0.0498
_refine_ls_shift/su_max 0.001
_refine_ls_shift/su_mean 0.000
_refine_ls_structure_factor_coef Fsqd
_refine_ls_weighting_details 'calc w=1/[\s^2^(Fo^2^)+(0.0522P)^2^+0.0211P] where P=(Fo^2^+2Fc^2^)/3'
_refine_ls_weighting_scheme calc
_refine_ls_wR_factor_gt 0.1050
_refine_ls_wR_factor_ref 0.1292
_reflns_number_gt 2017
_reflns_number_total 3732
_reflns_threshold_expression I>2\s(I)
_cod_data_source_file ci2900.cif
_cod_data_source_block I
_cod_depositor_comments
;
The following automatic conversions were performed:
'_symmetry_cell_setting' value 'Monoclinic' changed to 'monoclinic'
according to '/home/saulius/struct/CIF-dictionaries/cif_core.dic'
dictionary named 'cif_core.dic' version 2.4.1 from 2010-06-29.

Automatic conversion script
Id: cif_fix_enum 1527 2010-12-29 10:47:43Z saulius 

The following automatic conversions were performed:

'_symmetry_cell_setting' value 'Monoclinic' changed to 'monoclinic'
according to /home/saulius/struct/CIF-dictionaries/cif_core.dic
dictionary named 'cif_core.dic' version 2.4.1 from 2010-06-29.

Automatic conversion script
Id: cif_fix_values 1715 2011-07-08 13:25:40Z adriana 
;
_cod_original_sg_symbol_H-M 'P 21/n'
_cod_database_code 2223333
_cod_database_fobs_code 2223333

loop_
_symmetry_equiv_pos_as_xyz
'x, y, z'
'-x+1/2, y+1/2, -z+1/2'
'-x, -y, -z'
'x-1/2, -y-1/2, z-1/2'

loop_
_atom_site_type_symbol
_atom_site_label
_atom_site_fract_x
_atom_site_fract_y
_atom_site_fract_z
_atom_site_U_iso_or_equiv
_atom_site_adp_type
_atom_site_calc_flag
_atom_site_refinement_flags
_atom_site_occupancy
_atom_site_disorder_assembly
_atom_site_disorder_group
N N1 0.9655(2) 0.08862(10) 0.61461(15) 0.0408(4) Uani d D 1 . .
N N2 0.8536(2) 0.03538(10) 0.56016(14) 0.0414(4) Uani d . 1 . .
O O1 1.2219(2) 0.05972(9) 0.95309(12) 0.0623(5) Uani d . 1 . .
H H1 1.1561 0.0316 0.9118 0.093 Uiso calc R 1 . .
O O2 1.52034(18) 0.28449(9) 0.94432(11) 0.0499(4) Uani d . 1 . .
H H2 1.5442 0.3149 0.8984 0.075 Uiso calc R 1 . .
O O3 1.01873(19) 0.01674(9) 0.77490(12) 0.0544(4) Uani d . 1 . .
O O4 0.42243(18) -0.17176(9) 0.40757(13) 0.0562(4) Uani d . 1 . .
O O5 0.29676(18) -0.13286(8) 0.19882(13) 0.0582(5) Uani d . 1 . .
O O6 0.6296(2) 0.37824(9) 0.81028(13) 0.0639(5) Uani d . 1 . .
H H6 0.5949 0.4222 0.8007 0.096 Uiso calc R 1 . .
C C1 1.1618(2) 0.13446(11) 0.77945(16) 0.0379(5) Uani d . 1 . .
C C2 1.2479(3) 0.12222(12) 0.89285(17) 0.0419(5) Uani d . 1 . .
C C3 1.3640(3) 0.17364(13) 0.94638(17) 0.0445(5) Uani d . 1 . .
H H3 1.4178 0.1655 1.0223 0.053 Uiso calc R 1 . .
C C4 1.4008(2) 0.23680(12) 0.88820(17) 0.0393(5) Uani d . 1 . .
C C5 1.3173(3) 0.25089(12) 0.77654(17) 0.0461(6) Uani d . 1 . .
H H5 1.3401 0.2942 0.7375 0.055 Uiso calc R 1 . .
C C6 1.2005(2) 0.20011(12) 0.72414(17) 0.0442(6) Uani d . 1 . .
H H6A 1.1450 0.2098 0.6490 0.053 Uiso calc R 1 . .
C C7 1.0444(2) 0.07663(12) 0.72359(17) 0.0401(5) Uani d . 1 . .
C C8 0.7848(2) 0.05124(12) 0.45725(18) 0.0412(5) Uani d . 1 . .
H H8 0.8152 0.0956 0.4242 0.049 Uiso calc R 1 . .
C C9 0.6598(2) 0.00287(11) 0.38858(17) 0.0373(5) Uani d . 1 . .
C C10 0.6063(2) -0.06345(11) 0.43485(17) 0.0408(5) Uani d . 1 . .
H H10 0.6532 -0.0781 0.5098 0.049 Uiso calc R 1 . .
C C11 0.4845(2) -0.10693(11) 0.36970(18) 0.0414(5) Uani d . 1 . .
C C12 0.4150(2) -0.08531(12) 0.25628(18) 0.0434(5) Uani d . 1 . .
C C13 0.4679(3) -0.02028(12) 0.21043(18) 0.0479(6) Uani d . 1 . .
H H13 0.4218 -0.0057 0.1353 0.057 Uiso calc R 1 . .
C C14 0.5908(3) 0.02357(12) 0.27733(17) 0.0443(5) Uani d . 1 . .
H H14 0.6267 0.0674 0.2463 0.053 Uiso calc R 1 . .
C C15 0.4975(3) -0.19856(14) 0.5184(2) 0.0648(7) Uani d . 1 . .
H H15A 0.6088 -0.2100 0.5209 0.097 Uiso calc R 1 . .
H H15B 0.4437 -0.2441 0.5353 0.097 Uiso calc R 1 . .
H H15C 0.4912 -0.1597 0.5743 0.097 Uiso calc R 1 . .
C C16 0.2220(3) -0.11211(15) 0.0836(2) 0.0661(7) Uani d . 1 . .
H H16A 0.1795 -0.0610 0.0826 0.099 Uiso calc R 1 . .
H H16B 0.1358 -0.1473 0.0539 0.099 Uiso calc R 1 . .
H H16C 0.3004 -0.1141 0.0369 0.099 Uiso calc R 1 . .
C C17 0.6766(4) 0.35311(16) 0.7103(2) 0.0814(9) Uani d . 1 . .
H H17A 0.7812 0.3736 0.7093 0.122 Uiso calc R 1 . .
H H17B 0.5995 0.3705 0.6436 0.122 Uiso calc R 1 . .
H H17C 0.6812 0.2981 0.7099 0.122 Uiso calc R 1 . .
H H1A 0.979(2) 0.1297(8) 0.5719(15) 0.050 Uiso d D 1 . .

loop_
_atom_site_aniso_label
_atom_site_aniso_U_11
_atom_site_aniso_U_22
_atom_site_aniso_U_33
_atom_site_aniso_U_12
_atom_site_aniso_U_13
_atom_site_aniso_U_23
N1 0.0420(10) 0.0382(11) 0.0393(11) -0.0067(9) 0.0028(8) -0.0003(8)
N2 0.0418(10) 0.0372(11) 0.0433(11) -0.0048(8) 0.0056(8) -0.0044(8)
O1 0.0787(13) 0.0582(11) 0.0429(10) -0.0152(9) -0.0014(8) 0.0154(8)
O2 0.0562(10) 0.0511(10) 0.0370(9) -0.0089(8) -0.0011(7) -0.0071(7)
O3 0.0647(11) 0.0474(10) 0.0475(10) -0.0106(8) 0.0049(8) 0.0089(7)
O4 0.0589(10) 0.0405(9) 0.0654(11) -0.0096(8) 0.0057(8) 0.0064(8)
O5 0.0585(10) 0.0475(10) 0.0598(11) -0.0110(8) -0.0056(8) -0.0038(8)
O6 0.0943(14) 0.0413(10) 0.0577(11) -0.0014(10) 0.0201(9) -0.0022(8)
C1 0.0427(12) 0.0373(12) 0.0311(12) 0.0030(10) 0.0031(9) 0.0000(9)
C2 0.0522(13) 0.0417(13) 0.0321(12) 0.0043(11) 0.0099(10) 0.0038(10)
C3 0.0528(13) 0.0486(14) 0.0286(12) 0.0043(11) 0.0012(10) -0.0003(10)
C4 0.0408(12) 0.0401(13) 0.0340(12) 0.0023(10) 0.0023(9) -0.0099(10)
C5 0.0559(14) 0.0419(14) 0.0354(13) -0.0025(11) -0.0005(10) 0.0033(10)
C6 0.0521(13) 0.0445(14) 0.0297(12) -0.0002(11) -0.0043(10) 0.0016(10)
C7 0.0419(12) 0.0399(13) 0.0367(13) 0.0026(10) 0.0048(10) 0.0000(10)
C8 0.0415(12) 0.0352(12) 0.0453(14) -0.0023(10) 0.0063(10) -0.0015(10)
C9 0.0368(12) 0.0316(12) 0.0419(13) -0.0005(9) 0.0053(9) -0.0040(9)
C10 0.0418(12) 0.0368(13) 0.0416(13) 0.0029(10) 0.0047(10) -0.0026(10)
C11 0.0424(12) 0.0294(12) 0.0530(14) 0.0006(10) 0.0116(10) -0.0015(10)
C12 0.0414(12) 0.0339(12) 0.0513(15) -0.0027(10) 0.0026(10) -0.0103(10)
C13 0.0506(14) 0.0445(14) 0.0446(14) -0.0028(11) 0.0022(11) -0.0019(11)
C14 0.0482(13) 0.0377(13) 0.0449(14) -0.0052(10) 0.0059(10) 0.0011(10)
C15 0.0699(17) 0.0456(15) 0.0781(19) -0.0015(13) 0.0147(14) 0.0184(13)
C16 0.0569(15) 0.0674(18) 0.0628(18) -0.0137(14) -0.0104(12) -0.0078(13)
C17 0.114(3) 0.072(2) 0.0633(19) -0.0190(18) 0.0304(17) -0.0166(15)

loop_
_atom_type_symbol
_atom_type_description
_atom_type_scat_dispersion_real
_atom_type_scat_dispersion_imag
_atom_type_scat_source
C C 0.0033 0.0016 'International Tables Vol C Tables 4.2.6.8 and 6.1.1.4'
H H 0.0000 0.0000 'International Tables Vol C Tables 4.2.6.8 and 6.1.1.4'
N N 0.0061 0.0033 'International Tables Vol C Tables 4.2.6.8 and 6.1.1.4'
O O 0.0106 0.0060 'International Tables Vol C Tables 4.2.6.8 and 6.1.1.4'

loop_
_geom_angle_atom_site_label_1
_geom_angle_atom_site_label_2
_geom_angle_atom_site_label_3
_geom_angle_site_symmetry_1
_geom_angle_site_symmetry_3
_geom_angle
_geom_angle_publ_flag
C7 N1 N2 . . 119.58(17) ?
C7 N1 H1A . . 125.0(14) ?
N2 N1 H1A . . 115.4(13) ?
C8 N2 N1 . . 115.41(17) ?
C2 O1 H1 . . 109.5 ?
C4 O2 H2 . . 109.5 ?
C11 O4 C15 . . 117.13(17) ?
C12 O5 C16 . . 116.74(18) ?
C17 O6 H6 . . 109.5 ?
C6 C1 C2 . . 116.94(18) ?
C6 C1 C7 . . 123.76(18) ?
C2 C1 C7 . . 119.21(18) ?
O1 C2 C3 . . 117.58(19) ?
O1 C2 C1 . . 121.59(19) ?
C3 C2 C1 . . 120.83(19) ?
C4 C3 C2 . . 120.42(19) ?
C4 C3 H3 . . 119.8 ?
C2 C3 H3 . . 119.8 ?
O2 C4 C3 . . 117.89(18) ?
O2 C4 C5 . . 121.9(2) ?
C3 C4 C5 . . 120.2(2) ?
C6 C5 C4 . . 119.1(2) ?
C6 C5 H5 . . 120.4 ?
C4 C5 H5 . . 120.4 ?
C5 C6 C1 . . 122.43(19) ?
C5 C6 H6A . . 118.8 ?
C1 C6 H6A . . 118.8 ?
O3 C7 N1 . . 120.01(19) ?
O3 C7 C1 . . 121.63(19) ?
N1 C7 C1 . . 118.35(19) ?
N2 C8 C9 . . 122.7(2) ?
N2 C8 H8 . . 118.7 ?
C9 C8 H8 . . 118.7 ?
C14 C9 C10 . . 119.45(18) ?
C14 C9 C8 . . 119.44(19) ?
C10 C9 C8 . . 121.09(19) ?
C11 C10 C9 . . 120.1(2) ?
C11 C10 H10 . . 119.9 ?
C9 C10 H10 . . 119.9 ?
O4 C11 C10 . . 124.5(2) ?
O4 C11 C12 . . 115.55(18) ?
C10 C11 C12 . . 119.9(2) ?
O5 C12 C13 . . 124.7(2) ?
O5 C12 C11 . . 115.22(19) ?
C13 C12 C11 . . 120.03(19) ?
C12 C13 C14 . . 119.6(2) ?
C12 C13 H13 . . 120.2 ?
C14 C13 H13 . . 120.2 ?
C9 C14 C13 . . 120.9(2) ?
C9 C14 H14 . . 119.6 ?
C13 C14 H14 . . 119.6 ?
O4 C15 H15A . . 109.5 ?
O4 C15 H15B . . 109.5 ?
H15A C15 H15B . . 109.5 ?
O4 C15 H15C . . 109.5 ?
H15A C15 H15C . . 109.5 ?
H15B C15 H15C . . 109.5 ?
O5 C16 H16A . . 109.5 ?
O5 C16 H16B . . 109.5 ?
H16A C16 H16B . . 109.5 ?
O5 C16 H16C . . 109.5 ?
H16A C16 H16C . . 109.5 ?
H16B C16 H16C . . 109.5 ?
O6 C17 H17A . . 109.5 ?
O6 C17 H17B . . 109.5 ?
H17A C17 H17B . . 109.5 ?
O6 C17 H17C . . 109.5 ?
H17A C17 H17C . . 109.5 ?
H17B C17 H17C . . 109.5 ?

loop_
_geom_bond_atom_site_label_1
_geom_bond_atom_site_label_2
_geom_bond_site_symmetry_2
_geom_bond_distance
_geom_bond_publ_flag
N1 C7 . 1.339(3) ?
N1 N2 . 1.382(2) ?
N1 H1A . 0.901(9) ?
N2 C8 . 1.267(2) ?
O1 C2 . 1.350(2) ?
O1 H1 . 0.82 ?
O2 C4 . 1.367(2) ?
O2 H2 . 0.82 ?
O3 C7 . 1.254(2) ?
O4 C11 . 1.366(2) ?
O4 C15 . 1.413(3) ?
O5 C12 . 1.363(2) ?
O5 C16 . 1.426(3) ?
O6 C17 . 1.410(3) ?
O6 H6 . 0.82 ?
C1 C6 . 1.397(3) ?
C1 C2 . 1.403(3) ?
C1 C7 . 1.469(3) ?
C2 C3 . 1.380(3) ?
C3 C4 . 1.374(3) ?
C3 H3 . 0.93 ?
C4 C5 . 1.384(3) ?
C5 C6 . 1.372(3) ?
C5 H5 . 0.93 ?
C6 H6A . 0.93 ?
C8 C9 . 1.456(3) ?
C8 H8 . 0.93 ?
C9 C14 . 1.374(3) ?
C9 C10 . 1.400(3) ?
C10 C11 . 1.375(3) ?
C10 H10 . 0.93 ?
C11 C12 . 1.402(3) ?
C12 C13 . 1.377(3) ?
C13 C14 . 1.393(3) ?
C13 H13 . 0.93 ?
C14 H14 . 0.93 ?
C15 H15A . 0.96 ?
C15 H15B . 0.96 ?
C15 H15C . 0.96 ?
C16 H16A . 0.96 ?
C16 H16B . 0.96 ?
C16 H16C . 0.96 ?
C17 H17A . 0.96 ?
C17 H17B . 0.96 ?
C17 H17C . 0.96 ?

loop_
_geom_hbond_atom_site_label_D
_geom_hbond_atom_site_label_H
_geom_hbond_atom_site_label_A
_geom_hbond_site_symmetry_A
_geom_hbond_distance_DH
_geom_hbond_distance_HA
_geom_hbond_distance_DA
_geom_hbond_angle_DHA
N1 H1A O2 4_565 0.900(10) 2.217(10) 3.108(2) 170(2)
O6 H6 N2 2_656 0.82 2.55 3.133(2) 129
O6 H6 O3 2_656 0.82 2.02 2.807(2) 161
O2 H2 O6 1_655 0.82 1.79 2.599(2) 171
O1 H1 O3 . 0.82 1.80 2.534(2) 148

loop_
_cod_related_entry_id
_cod_related_entry_database
_cod_related_entry_code
1 ChemSpider 30655879
